data_2103843
loop_
_publ_author_name
'Zakaria, Choudhury M.'
'Ferguson, George'
'Lough, Alan J.'
'Glidewell, Christopher'

_publ_section_title
;
 (1<i>R</i>,3<i>S</i>)-Camphoric acid as a building block in
 supramolecular chemistry: adducts with organic polyamines
;
_journal_issue 1
_journal_name_full 'Acta Crystallographica Section B'
_journal_page_first 118
_journal_page_last 131
_journal_paper_doi 10.1107/S0108768102022358
_journal_volume 59
_journal_year 2003
_chemical_formula_moiety 'C10 H16 O4'
_chemical_formula_sum 'C10 H16 O4'
_chemical_formula_weight 200.23
_chemical_name_systematic
;
(1R,3S)-Camphoric acid
;
_space_group_IT_number 4
_symmetry_cell_setting monoclinic
_symmetry_space_group_name_Hall 'P 2yb'
_symmetry_space_group_name_H-M 'P 1 21 1'
_atom_sites_solution_hydrogens geom
_atom_sites_solution_primary direct
_atom_sites_solution_secondary difmap
_cell_angle_alpha 90.00
_cell_angle_beta 105.653(2)
_cell_angle_gamma 90.00
_cell_formula_units_Z 4
_cell_length_a 7.7206(3)
_cell_length_b 11.6677(5)
_cell_length_c 12.5830(5)
_cell_measurement_reflns_used 2608
_cell_measurement_temperature 150.0(10)
_cell_measurement_theta_max 27.47
_cell_measurement_theta_min 2.80
_cell_volume 1091.46(8)
_computing_cell_refinement 'DENZO-SMN (Otwinowski & Minor, 1997)'
_computing_data_collection 'Kappa-CCD server software (Nonius, 1997)'
_computing_data_reduction 'DENZO-SMN (Otwinowski & Minor, 1997)'
_computing_molecular_graphics 'PLATON (Spek, 2002)'
_computing_publication_material 'SHELXL-97 (Sheldrick, 1997a) and PRPKAPPA (Ferguson, 1999)'
_computing_structure_refinement 'SHELXL-97 (Sheldrick, 1997a)'
_computing_structure_solution 'SHELXS-97 (Sheldrick, 1997b)'
_diffrn_ambient_temperature 150.0(10)
_diffrn_measured_fraction_theta_full 0.995
_diffrn_measured_fraction_theta_max 0.995
_diffrn_measurement_device_type Kappa-CCD
_diffrn_measurement_method '\f scans, and \w scans with \k offsets'
_diffrn_radiation_monochromator graphite
_diffrn_radiation_source 'fine-focus sealed X-ray tube'
_diffrn_radiation_type 'Mo K\a'
_diffrn_radiation_wavelength 0.71073
_diffrn_reflns_av_R_equivalents 0.043
_diffrn_reflns_av_sigmaI/netI 0.0461
_diffrn_reflns_limit_h_max 10
_diffrn_reflns_limit_h_min 0
_diffrn_reflns_limit_k_max 15
_diffrn_reflns_limit_k_min 0
_diffrn_reflns_limit_l_max 15
_diffrn_reflns_limit_l_min -16
_diffrn_reflns_number 9392
_diffrn_reflns_theta_full 27.47
_diffrn_reflns_theta_max 27.47
_diffrn_reflns_theta_min 2.80
_diffrn_standards_decay_% 0
_exptl_absorpt_coefficient_mu 0.093
_exptl_absorpt_correction_type none
_exptl_crystal_colour colourless
_exptl_crystal_density_diffrn 1.219
_exptl_crystal_density_method 'not measured'
_exptl_crystal_description needle
_exptl_crystal_F_000 432
_exptl_crystal_size_max 0.30
_exptl_crystal_size_mid 0.12
_exptl_crystal_size_min 0.12
_refine_diff_density_max 0.189
_refine_diff_density_min -0.142
_refine_ls_extinction_coef 0.022(6)
_refine_ls_extinction_expression Fc^*^=kFc[1+0.001xFc^2^\l^3^/sin(2\q)]^-1/4^
_refine_ls_extinction_method SHELXL
_refine_ls_goodness_of_fit_ref 1.046
_refine_ls_hydrogen_treatment constr
_refine_ls_matrix_type full
_refine_ls_number_parameters 264
_refine_ls_number_reflns 2608
_refine_ls_number_restraints 1
_refine_ls_restrained_S_all 1.046
_refine_ls_R_factor_all 0.0555
_refine_ls_R_factor_gt 0.0400
_refine_ls_shift/su_max 0.000
_refine_ls_shift/su_mean 0.000
_refine_ls_structure_factor_coef Fsqd
_refine_ls_weighting_details 'w=1/[\s^2^(Fo^2^)+(0.0485P)^2^+0.1361P] where P=(Fo^2^+2Fc^2^)/3'
_refine_ls_weighting_scheme calc
_refine_ls_wR_factor_gt 0.0970
_refine_ls_wR_factor_ref 0.1053
_reflns_number_gt 2126
_reflns_number_total 2608
_reflns_threshold_expression >2\s(I)
_cod_data_source_file na0144.cif
_cod_data_source_block I
_cod_original_sg_symbol_H-M 'P 21'
_cod_database_code 2103843
_cod_database_fobs_code 2103843

loop_
_symmetry_equiv_pos_as_xyz
'x, y, z'
'-x, y+1/2, -z'

loop_
_atom_site_label
_atom_site_fract_x
_atom_site_fract_y
_atom_site_fract_z
_atom_site_U_iso_or_equiv
_atom_site_adp_type
_atom_site_calc_flag
_atom_site_refinement_flags
_atom_site_occupancy
_atom_site_type_symbol
O11 0.4517(2) 0.5569(2) 0.08314(14) 0.0471(5) Uani d . 1 O
O12 0.7099(2) 0.6090(2) 0.20146(13) 0.0457(5) Uani d . 1 O
O13 0.7994(3) 0.5148(3) -0.27972(18) 0.0726(9) Uani d . 1 O
O14 1.0477(2) 0.6000(2) -0.18300(17) 0.0584(6) Uani d . 1 O
C11 0.6569(3) 0.6756(2) 0.01621(19) 0.0353(6) Uani d . 1 C
C12 0.8105(3) 0.6072(2) -0.01901(18) 0.0330(5) Uani d . 1 C
C13 0.7780(3) 0.6499(2) -0.14025(18) 0.0354(6) Uani d . 1 C
C14 0.5731(3) 0.6496(3) -0.18629(19) 0.0416(6) Uani d . 1 C
C15 0.5031(3) 0.6894(3) -0.0909(2) 0.0502(8) Uani d . 1 C
C16 0.5949(3) 0.6078(3) 0.10246(18) 0.0358(6) Uani d . 1 C
C17 0.7210(4) 0.7945(3) 0.0639(3) 0.0534(8) Uani d . 1 C
C18 0.8748(3) 0.5808(3) -0.20740(19) 0.0412(7) Uani d . 1 C
C19 0.9998(3) 0.6336(3) 0.0521(2) 0.0467(7) Uani d . 1 C
C110 0.7804(4) 0.4771(3) -0.0168(2) 0.0508(7) Uani d . 1 C
O21 0.2139(2) 0.4672(2) 0.70262(14) 0.0493(6) Uani d . 1 O
O22 -0.0379(3) 0.3933(3) 0.59666(18) 0.0749(9) Uani d . 1 O
O23 0.5762(2) 0.4908(2) 0.34303(14) 0.0460(5) Uani d . 1 O
O24 0.3219(2) 0.4370(2) 0.22186(14) 0.0459(5) Uani d . 1 O
C21 0.2304(3) 0.3461(2) 0.54952(18) 0.0335(5) Uani d . 1 C
C22 0.2194(3) 0.4210(2) 0.44317(17) 0.0295(5) Uani d . 1 C
C23 0.3740(3) 0.3650(2) 0.40330(18) 0.0315(5) Uani d . 1 C
C24 0.5233(3) 0.3405(3) 0.5086(2) 0.0417(6) Uani d . 1 C
C25 0.4331(3) 0.3334(3) 0.6028(2) 0.0385(6) Uani d . 1 C
C26 0.1367(3) 0.4081(3) 0.62449(19) 0.0403(6) Uani d . 1 C
C28 0.4354(3) 0.4370(2) 0.32135(18) 0.0327(5) Uani d . 1 C
C27 0.1436(4) 0.2278(3) 0.5199(2) 0.0453(7) Uani d . 1 C
C29 0.0376(3) 0.4157(3) 0.3566(2) 0.0451(7) Uani d . 1 C
C210 0.2665(4) 0.5461(2) 0.4745(2) 0.0418(6) Uani d . 1 C
H12 0.6657 0.5734 0.2459 0.069 Uiso calc R 1 H
H14 1.0940 0.5584 -0.2224 0.088 Uiso calc R 1 H
H13 0.8206 0.7310 -0.1382 0.043 Uiso calc R 1 H
H14A 0.5350 0.7025 -0.2498 0.050 Uiso calc R 1 H
H14B 0.5287 0.5716 -0.2104 0.050 Uiso calc R 1 H
H15A 0.3981 0.6427 -0.0868 0.060 Uiso calc R 1 H
H15B 0.4652 0.7706 -0.1012 0.060 Uiso calc R 1 H
H17A 0.6207 0.8354 0.0806 0.080 Uiso calc R 1 H
H17B 0.7644 0.8383 0.0098 0.080 Uiso calc R 1 H
H17C 0.8188 0.7854 0.1316 0.080 Uiso calc R 1 H
H19A 1.0085 0.6142 0.1292 0.070 Uiso calc R 1 H
H19B 1.0253 0.7153 0.0466 0.070 Uiso calc R 1 H
H19C 1.0872 0.5881 0.0263 0.070 Uiso calc R 1 H
H11A 0.8648 0.4377 -0.0502 0.076 Uiso calc R 1 H
H11B 0.6568 0.4589 -0.0585 0.076 Uiso calc R 1 H
H11C 0.8003 0.4516 0.0598 0.076 Uiso calc R 1 H
H22 -0.0822 0.4278 0.6418 0.112 Uiso calc R 1 H
H24 0.3644 0.4765 0.1791 0.069 Uiso calc R 1 H
H23 0.3297 0.2902 0.3675 0.038 Uiso calc R 1 H
H24A 0.6138 0.4027 0.5226 0.050 Uiso calc R 1 H
H24B 0.5841 0.2673 0.5015 0.050 Uiso calc R 1 H
H25A 0.4771 0.3955 0.6570 0.046 Uiso calc R 1 H
H25B 0.4595 0.2588 0.6413 0.046 Uiso calc R 1 H
H27A 0.1525 0.1841 0.5877 0.068 Uiso calc R 1 H
H27B 0.2062 0.1866 0.4734 0.068 Uiso calc R 1 H
H27C 0.0167 0.2373 0.4798 0.068 Uiso calc R 1 H
H29A -0.0576 0.4392 0.3901 0.068 Uiso calc R 1 H
H29B 0.0150 0.3371 0.3288 0.068 Uiso calc R 1 H
H29C 0.0388 0.4674 0.2954 0.068 Uiso calc R 1 H
H21A 0.2685 0.5898 0.4083 0.063 Uiso calc R 1 H
H21B 0.3850 0.5500 0.5280 0.063 Uiso calc R 1 H
H21C 0.1759 0.5788 0.5074 0.063 Uiso calc R 1 H

loop_
_atom_site_aniso_label
_atom_site_aniso_U_11
_atom_site_aniso_U_22
_atom_site_aniso_U_33
_atom_site_aniso_U_12
_atom_site_aniso_U_13
_atom_site_aniso_U_23
O11 0.0339(10) 0.0740(15) 0.0329(9) -0.0109(10) 0.0080(7) 0.0054(9)
O12 0.0378(9) 0.0706(14) 0.0284(8) -0.0097(10) 0.0085(7) 0.0077(9)
O13 0.0372(11) 0.124(2) 0.0628(13) -0.0242(13) 0.0240(10) -0.0523(15)
O14 0.0311(10) 0.0863(17) 0.0620(12) -0.0145(11) 0.0196(9) -0.0337(12)
C11 0.0279(12) 0.0473(16) 0.0327(12) 0.0042(11) 0.0116(9) 0.0038(11)
C12 0.0295(12) 0.0426(15) 0.0299(11) 0.0023(11) 0.0131(9) 0.0038(10)
C13 0.0303(12) 0.0466(16) 0.0306(12) -0.0067(11) 0.0104(9) 0.0006(10)
C14 0.0312(12) 0.0625(19) 0.0309(12) -0.0054(13) 0.0078(10) 0.0032(12)
C15 0.0326(13) 0.085(2) 0.0337(13) 0.0105(15) 0.0110(10) 0.0124(14)
C16 0.0288(12) 0.0533(16) 0.0275(11) 0.0039(12) 0.0115(9) -0.0004(11)
C17 0.063(2) 0.0463(18) 0.0588(18) 0.0072(15) 0.0294(15) 0.0033(14)
C18 0.0291(12) 0.0619(19) 0.0358(13) -0.0122(13) 0.0143(10) -0.0055(12)
C19 0.0313(13) 0.071(2) 0.0380(13) 0.0057(13) 0.0089(11) 0.0051(13)
C110 0.0599(18) 0.0429(17) 0.0596(17) 0.0039(14) 0.0335(15) 0.0064(14)
O21 0.0323(9) 0.0788(16) 0.0397(10) -0.0101(10) 0.0147(8) -0.0172(10)
O22 0.0283(10) 0.137(3) 0.0648(14) -0.0227(13) 0.0223(9) -0.0511(15)
O23 0.0334(9) 0.0705(14) 0.0341(9) -0.0141(10) 0.0089(7) 0.0061(9)
O24 0.0398(10) 0.0644(14) 0.0326(9) -0.0150(10) 0.0084(7) 0.0046(9)
C21 0.0303(12) 0.0415(15) 0.0303(11) -0.0077(11) 0.0108(9) -0.0003(10)
C22 0.0261(11) 0.0328(13) 0.0307(11) -0.0001(10) 0.0099(8) 0.0009(10)
C23 0.0326(12) 0.0327(13) 0.0329(11) 0.0029(10) 0.0151(10) -0.0009(10)
C24 0.0326(14) 0.0516(17) 0.0432(13) 0.0111(13) 0.0138(11) 0.0097(12)
C25 0.0309(13) 0.0515(16) 0.0327(12) -0.0003(12) 0.0081(10) 0.0027(11)
C26 0.0273(12) 0.0658(19) 0.0297(11) -0.0091(13) 0.0109(9) -0.0028(12)
C28 0.0294(12) 0.0418(14) 0.0291(11) 0.0010(11) 0.0117(9) -0.0015(10)
C27 0.0470(16) 0.0438(17) 0.0459(14) -0.0133(13) 0.0140(12) 0.0070(12)
C29 0.0285(12) 0.066(2) 0.0386(13) 0.0009(13) 0.0056(10) 0.0099(13)
C210 0.0417(14) 0.0333(14) 0.0570(16) 0.0055(12) 0.0244(12) -0.0002(12)

loop_
_atom_type_symbol
_atom_type_description
_atom_type_scat_dispersion_real
_atom_type_scat_dispersion_imag
_atom_type_scat_source
C C 0.0033 0.0016 'International Tables Vol C Tables 4.2.6.8 and 6.1.1.4'
H H 0.0000 0.0000 'International Tables Vol C Tables 4.2.6.8 and 6.1.1.4'
O O 0.0106 0.0060 'International Tables Vol C Tables 4.2.6.8 and 6.1.1.4'

loop_
_geom_angle_atom_site_label_1
_geom_angle_atom_site_label_2
_geom_angle_atom_site_label_3
_geom_angle
_geom_angle_publ_flag
C16 O12 H12 109.5 no
C18 O14 H14 109.5 no
C16 C11 C17 108.7(2) no
C16 C11 C15 111.1(2) no
C17 C11 C15 109.7(3) no
C16 C11 C12 109.9(2) no
C17 C11 C12 112.1(2) no
C15 C11 C12 105.3(2) no
C19 C12 C110 108.3(2) no
C19 C12 C13 112.7(2) no
C110 C12 C13 110.4(2) no
C19 C12 C11 113.9(2) no
C110 C12 C11 111.3(2) no
C13 C12 C11 100.23(19) no
C18 C13 C14 113.9(2) no
C18 C13 C12 113.9(2) no
C14 C13 C12 104.26(18) no
C18 C13 H13 108.2 no
C14 C13 H13 108.2 no
C12 C13 H13 108.2 no
C15 C14 C13 104.6(2) no
C15 C14 H14A 110.8 no
C13 C14 H14A 110.8 no
C15 C14 H14B 110.8 no
C13 C14 H14B 110.8 no
H14A C14 H14B 108.9 no
C14 C15 C11 107.7(2) no
C14 C15 H15A 110.2 no
C11 C15 H15A 110.2 no
C14 C15 H15B 110.2 no
C11 C15 H15B 110.2 no
H15A C15 H15B 108.5 no
O11 C16 O12 122.4(2) no
O11 C16 C11 123.6(2) no
O12 C16 C11 114.0(2) no
C11 C17 H17A 109.5 no
C11 C17 H17B 109.5 no
H17A C17 H17B 109.5 no
C11 C17 H17C 109.5 no
H17A C17 H17C 109.5 no
H17B C17 H17C 109.5 no
O13 C18 O14 122.5(2) no
O13 C18 C13 123.4(2) no
O14 C18 C13 114.0(2) no
C12 C19 H19A 109.5 no
C12 C19 H19B 109.5 no
H19A C19 H19B 109.5 no
C12 C19 H19C 109.5 no
H19A C19 H19C 109.5 no
H19B C19 H19C 109.5 no
C12 C110 H11A 109.5 no
C12 C110 H11B 109.5 no
H11A C110 H11B 109.5 no
C12 C110 H11C 109.5 no
H11A C110 H11C 109.5 no
H11B C110 H11C 109.5 no
C26 O22 H22 109.5 no
C28 O24 H24 109.5 no
C26 C21 C25 112.04(19) no
C26 C21 C27 109.2(2) no
C25 C21 C27 110.2(2) no
C26 C21 C22 109.7(2) no
C25 C21 C22 103.83(17) no
C27 C21 C22 111.79(19) no
C29 C22 C210 109.3(2) no
C29 C22 C23 112.94(19) no
C210 C22 C23 109.49(19) no
C29 C22 C21 114.2(2) no
C210 C22 C21 110.74(19) no
C23 C22 C21 99.79(18) no
C28 C23 C24 113.3(2) no
C28 C23 C22 113.4(2) no
C24 C23 C22 105.26(18) no
C28 C23 H23 108.2 no
C24 C23 H23 108.2 no
C22 C23 H23 108.2 no
C23 C24 C25 106.7(2) no
C23 C24 H24A 110.4 no
C25 C24 H24A 110.4 no
C23 C24 H24B 110.4 no
C25 C24 H24B 110.4 no
H24A C24 H24B 108.6 no
C24 C25 C21 106.22(19) no
C24 C25 H25A 110.5 no
C21 C25 H25A 110.5 no
C24 C25 H25B 110.5 no
C21 C25 H25B 110.5 no
H25A C25 H25B 108.7 no
O21 C26 O22 122.4(2) no
O21 C26 C21 124.1(2) no
O22 C26 C21 113.6(2) no
O23 C28 O24 122.4(2) no
O23 C28 C23 124.1(2) no
O24 C28 C23 113.5(2) no
C21 C27 H27A 109.5 no
C21 C27 H27B 109.5 no
H27A C27 H27B 109.5 no
C21 C27 H27C 109.5 no
H27A C27 H27C 109.5 no
H27B C27 H27C 109.5 no
C22 C29 H29A 109.5 no
C22 C29 H29B 109.5 no
H29A C29 H29B 109.5 no
C22 C29 H29C 109.5 no
H29A C29 H29C 109.5 no
H29B C29 H29C 109.5 no
C22 C210 H21A 109.5 no
C22 C210 H21B 109.5 no
H21A C210 H21B 109.5 no
C22 C210 H21C 109.5 no
H21A C210 H21C 109.5 no
H21B C210 H21C 109.5 no

loop_
_geom_bond_atom_site_label_1
_geom_bond_atom_site_label_2
_geom_bond_distance
_geom_bond_publ_flag
O11 C16 1.221(3) no
O12 C16 1.320(3) no
O12 H12 0.84 no
O13 C18 1.214(3) no
O14 C18 1.306(3) no
O14 H14 0.84 no
C11 C16 1.521(3) no
C11 C17 1.538(4) no
C11 C15 1.545(3) no
C11 C12 1.588(3) no
C12 C19 1.525(4) no
C12 C110 1.538(4) no
C12 C13 1.559(3) no
C13 C18 1.505(4) no
C13 C14 1.531(3) no
C13 H13 1.00 no
C14 C15 1.516(4) no
C14 H14A 0.99 no
C14 H14B 0.99 no
C15 H15A 0.99 no
C15 H15B 0.99 no
C17 H17A 0.98 no
C17 H17B 0.98 no
C17 H17C 0.98 no
C19 H19A 0.98 no
C19 H19B 0.98 no
C19 H19C 0.98 no
C110 H11A 0.98 no
C110 H11B 0.98 no
C110 H11C 0.98 no
O21 C26 1.217(3) no
O22 C26 1.309(3) no
O22 H22 0.84 no
O23 C28 1.221(3) no
O24 C28 1.320(3) no
O24 H24 0.84 no
C21 C26 1.518(3) no
C21 C25 1.535(3) no
C21 C27 1.535(4) no
C21 C22 1.581(3) no
C22 C29 1.528(3) no
C22 C210 1.530(4) no
C22 C23 1.558(3) no
C23 C28 1.503(3) no
C23 C24 1.530(4) no
C23 H23 1.00 no
C24 C25 1.531(3) no
C24 H24A 0.99 no
C24 H24B 0.99 no
C25 H25A 0.99 no
C25 H25B 0.99 no
C27 H27A 0.98 no
C27 H27B 0.98 no
C27 H27C 0.98 no
C29 H29A 0.98 no
C29 H29B 0.98 no
C29 H29C 0.98 no
C210 H21A 0.98 no
C210 H21B 0.98 no
C210 H21C 0.98 no

loop_
_geom_hbond_atom_site_label_D
_geom_hbond_atom_site_label_H
_geom_hbond_atom_site_label_A
_geom_hbond_site_symmetry_A
_geom_hbond_distance_DH
_geom_hbond_distance_HA
_geom_hbond_distance_DA
_geom_hbond_angle_DHA
_geom_hbond_publ_flag
O12 H12 O23 . 0.84 1.83 2.670(2) 178 y
O14 H14 O21 1_654 0.84 1.83 2.667(3) 175 y
O22 H22 O13 1_456 0.84 1.82 2.657(3) 171 y
O24 H24 O11 . 0.84 1.80 2.637(2) 178 y

loop_
_geom_torsion_atom_site_label_1
_geom_torsion_atom_site_label_2
_geom_torsion_atom_site_label_3
_geom_torsion_atom_site_label_4
_geom_torsion
_geom_torsion_publ_flag
C16 C11 C12 C19 -89.0(3) no
C17 C11 C12 C19 32.0(3) no
C15 C11 C12 C19 151.2(2) no
C16 C11 C12 C110 33.8(3) no
C17 C11 C12 C110 154.7(2) no
C15 C11 C12 C110 -86.0(3) no
C16 C11 C12 C13 150.5(2) no
C17 C11 C12 C13 -88.6(2) no
C15 C11 C12 C13 30.7(3) no
C19 C12 C13 C18 71.9(3) no
C110 C12 C13 C18 -49.2(3) no
C11 C12 C13 C18 -166.7(2) no
C19 C12 C13 C14 -163.3(2) no
C110 C12 C13 C14 75.5(3) no
C11 C12 C13 C14 -41.9(3) no
C18 C13 C14 C15 162.5(3) no
C12 C13 C14 C15 37.8(3) no
C13 C14 C15 C11 -17.6(3) no
C16 C11 C15 C14 -127.7(3) no
C17 C11 C15 C14 112.0(3) no
C12 C11 C15 C14 -8.8(3) no
C17 C11 C16 O11 131.0(3) no
C15 C11 C16 O11 10.2(4) no
C12 C11 C16 O11 -106.0(3) no
C17 C11 C16 O12 -48.7(3) no
C15 C11 C16 O12 -169.5(2) no
C12 C11 C16 O12 74.3(3) no
C14 C13 C18 O13 -12.2(4) no
C12 C13 C18 O13 107.2(3) no
C14 C13 C18 O14 166.2(3) no
C12 C13 C18 O14 -74.4(3) no
C26 C21 C22 C29 -78.2(3) no
C25 C21 C22 C29 161.9(2) no
C27 C21 C22 C29 43.1(3) no
C26 C21 C22 C210 45.8(3) no
C25 C21 C22 C210 -74.1(2) no
C27 C21 C22 C210 167.1(2) no
C26 C21 C22 C23 161.06(19) no
C25 C21 C22 C23 41.2(2) no
C27 C21 C22 C23 -77.6(2) no
C29 C22 C23 C28 74.7(3) no
C210 C22 C23 C28 -47.4(3) no
C21 C22 C23 C28 -163.60(19) no
C29 C22 C23 C24 -160.9(2) no
C210 C22 C23 C24 77.1(2) no
C21 C22 C23 C24 -39.2(2) no
C28 C23 C24 C25 147.5(2) no
C22 C23 C24 C25 23.0(3) no
C23 C24 C25 C21 3.6(3) no
C26 C21 C25 C24 -146.6(2) no
C27 C21 C25 C24 91.5(3) no
C22 C21 C25 C24 -28.3(3) no
C25 C21 C26 O21 18.5(4) no
C27 C21 C26 O21 140.9(3) no
C22 C21 C26 O21 -96.2(3) no
C25 C21 C26 O22 -162.2(3) no
C27 C21 C26 O22 -39.8(3) no
C22 C21 C26 O22 83.1(3) no
C24 C23 C28 O23 -14.4(4) no
C22 C23 C28 O23 105.5(3) no
C24 C23 C28 O24 165.5(2) no
C22 C23 C28 O24 -74.6(3) no

loop_
_cod_related_entry_id
_cod_related_entry_database
_cod_related_entry_code
1 ChemSpider 91985
